data_7017329
loop_
_publ_author_name
'Zhang, Wenjuan'
'Wang, Youhong'
'Yu, Jiangang'
'Redshaw, Carl'
'Hao, Xiang'
'Sun, Wen-Hua'

_publ_section_title
;
 2-(N-Alkylcarboxamide)-6-iminopyridyl palladium and nickel complexes:
 coordination chemistry and catalysis.
;
_journal_issue 48
_journal_name_full 'Dalton transactions (Cambridge, England : 2003)'
_journal_page_first 12856
_journal_page_last 12865
_journal_paper_doi 10.1039/c1dt11079a
_journal_volume 40
_journal_year 2011
_chemical_formula_sum 'C24 H32 Cl N3 O Pd'
_chemical_formula_weight 520.38
_chemical_name_systematic
;
?
;
_space_group_IT_number 9
_symmetry_cell_setting monoclinic
_symmetry_space_group_name_Hall 'C -2yc'
_symmetry_space_group_name_H-M 'C 1 c 1'
_atom_sites_solution_hydrogens geom
_atom_sites_solution_primary direct
_atom_sites_solution_secondary difmap
_audit_creation_method SHELXL-97
_cell_angle_alpha 90.00
_cell_angle_beta 98.67(3)
_cell_angle_gamma 90.00
_cell_formula_units_Z 4
_cell_length_a 13.403(3)
_cell_length_b 14.090(3)
_cell_length_c 12.618(3)
_cell_measurement_reflns_used 9432
_cell_measurement_temperature 173(2)
_cell_measurement_theta_max 27.48
_cell_measurement_theta_min 2.11
_cell_volume 2355.7(9)
_computing_cell_refinement 'CrystalClear (Rigaku Inc., 2007)'
_computing_data_collection 'CrystalClear (Rigaku Inc., 2007)'
_computing_data_reduction 'CrystalClear (Rigaku Inc., 2007)'
_computing_molecular_graphics 'SHELX97 (Sheldrick, 1997)'
_computing_publication_material 'SHELX97 (Sheldrick, 1997)'
_computing_structure_refinement 'SHELXL-97 (Sheldrick, 1997)'
_computing_structure_solution 'SHELXS-97 (Sheldrick, 1997)'
_diffrn_ambient_temperature 173(2)
_diffrn_measured_fraction_theta_full 0.993
_diffrn_measured_fraction_theta_max 0.993
_diffrn_measurement_device_type 'Saturn724+ CCD'
_diffrn_measurement_method '\w scans'
_diffrn_radiation_monochromator graphite
_diffrn_radiation_source 'sealed tube'
_diffrn_radiation_type MoK\a
_diffrn_radiation_wavelength 0.71073
_diffrn_reflns_av_R_equivalents 0.0386
_diffrn_reflns_av_sigmaI/netI 0.0475
_diffrn_reflns_limit_h_max 15
_diffrn_reflns_limit_h_min -17
_diffrn_reflns_limit_k_max 18
_diffrn_reflns_limit_k_min -18
_diffrn_reflns_limit_l_max 14
_diffrn_reflns_limit_l_min -16
_diffrn_reflns_number 9432
_diffrn_reflns_theta_full 27.48
_diffrn_reflns_theta_max 27.48
_diffrn_reflns_theta_min 2.11
_diffrn_standards_decay_% none
_diffrn_standards_interval_count none
_diffrn_standards_interval_time none
_diffrn_standards_number none
_exptl_absorpt_coefficient_mu 0.921
_exptl_absorpt_correction_T_max 0.7570
_exptl_absorpt_correction_T_min 0.6766
_exptl_absorpt_correction_type empirical
_exptl_absorpt_process_details 'CrystalClear (Rigaku Inc., 2007)'
_exptl_crystal_colour yellow
_exptl_crystal_density_diffrn 1.467
_exptl_crystal_density_method 'not measured'
_exptl_crystal_description Prism
_exptl_crystal_F_000 1072
_exptl_crystal_size_max 0.46
_exptl_crystal_size_mid 0.33
_exptl_crystal_size_min 0.32
_refine_diff_density_max 0.917
_refine_diff_density_min -0.718
_refine_diff_density_rms 0.146
_refine_ls_abs_structure_details 'Flack H D (1983), Acta Cryst. A39, 876-881'
_refine_ls_abs_structure_Flack 0.00(4)
_refine_ls_extinction_method none
_refine_ls_goodness_of_fit_ref 1.076
_refine_ls_hydrogen_treatment constr
_refine_ls_matrix_type full
_refine_ls_number_parameters 271
_refine_ls_number_reflns 4332
_refine_ls_number_restraints 2
_refine_ls_restrained_S_all 1.076
_refine_ls_R_factor_all 0.0389
_refine_ls_R_factor_gt 0.0365
_refine_ls_shift/su_max 0.013
_refine_ls_shift/su_mean 0.002
_refine_ls_structure_factor_coef Fsqd
_refine_ls_weighting_details 'calc w=1/[\s^2^(Fo^2^)+(0.0647P)^2^+1.8157P] where P=(Fo^2^+2Fc^2^)/3'
_refine_ls_weighting_scheme calc
_refine_ls_wR_factor_gt 0.0941
_refine_ls_wR_factor_ref 0.1087
_reflns_number_gt 4207
_reflns_number_total 4332
_reflns_threshold_expression >2sigma(I)
_cod_data_source_file c1dt11079a.txt
_cod_data_source_block C3
_cod_depositor_comments
;
The following automatic conversions were performed:

'_symmetry_cell_setting' value 'Monoclinic' changed to 'monoclinic'
according to /home/saulius/struct/CIF-dictionaries/cif_core.dic
dictionary named 'cif_core.dic' version 2.4.1 from 2010-06-29.

Automatic conversion script
Id: cif_fix_values 1715 2011-07-08 13:25:40Z adriana 
;
_cod_original_cell_volume 2355.7(8)
_cod_original_sg_symbol_H-M Cc
_cod_database_code 7017329

loop_
_symmetry_equiv_pos_as_xyz
'x, y, z'
'x, -y, z+1/2'
'x+1/2, y+1/2, z'
'x+1/2, -y+1/2, z+1/2'

loop_
_atom_site_label
_atom_site_type_symbol
_atom_site_fract_x
_atom_site_fract_y
_atom_site_fract_z
_atom_site_U_iso_or_equiv
_atom_site_adp_type
_atom_site_occupancy
_atom_site_symmetry_multiplicity
_atom_site_calc_flag
_atom_site_refinement_flags
Pd1 Pd 1.00780(3) 0.818089(19) 0.74931(3) 0.02378(11) Uani 1 1 d .
N2 N 1.1178(3) 0.8968(3) 0.7181(3) 0.0247(8) Uani 1 1 d .
N3 N 1.0012(3) 0.9203(3) 0.8601(4) 0.0298(9) Uani 1 1 d .
C2 C 1.1300(4) 0.7821(3) 0.5856(4) 0.0259(10) Uani 1 1 d .
C3 C 1.1699(4) 0.8703(3) 0.6398(4) 0.0269(10) Uani 1 1 d .
C1 C 1.1771(4) 0.7440(4) 0.4949(4) 0.0325(11) Uani 1 1 d .
H1A H 1.1423 0.6857 0.4680 0.049 Uiso 1 1 calc R
H1B H 1.2485 0.7301 0.5197 0.049 Uiso 1 1 calc R
H1C H 1.1716 0.7912 0.4372 0.049 Uiso 1 1 calc R
C4 C 1.2508(4) 0.9249(4) 0.6199(4) 0.0326(11) Uani 1 1 d .
H4A H 1.2899 0.9064 0.5665 0.039 Uiso 1 1 calc R
Cl1 Cl 0.87706(10) 0.72463(10) 0.78620(11) 0.0378(3) Uani 1 1 d .
O1 O 1.0806(3) 1.0599(3) 0.9201(3) 0.0387(9) Uani 1 1 d .
C23 C 0.7547(7) 0.7454(8) 0.4918(8) 0.0601(18) Uani 1 1 d .
H23A H 0.7489 0.7225 0.5640 0.090 Uiso 1 1 calc R
H23B H 0.7217 0.7003 0.4386 0.090 Uiso 1 1 calc R
H23C H 0.7220 0.8075 0.4805 0.090 Uiso 1 1 calc R
C6 C 1.2172(4) 1.0336(3) 0.7583(4) 0.0293(11) Uani 1 1 d .
H6A H 1.2325 1.0899 0.7989 0.035 Uiso 1 1 calc R
C5 C 1.2739(4) 1.0074(4) 0.6793(4) 0.0325(11) Uani 1 1 d .
H5A H 1.3287 1.0461 0.6658 0.039 Uiso 1 1 calc R
C19 C 1.1564(4) 0.5628(4) 0.6878(4) 0.0335(11) Uani 1 1 d .
H19A H 1.1875 0.6274 0.6961 0.040 Uiso 1 1 calc R
C17 C 0.8886(5) 0.5782(4) 0.4516(5) 0.0382(13) Uani 1 1 d .
H17A H 0.8291 0.5803 0.4002 0.046 Uiso 1 1 calc R
C14 C 1.0635(4) 0.5698(4) 0.6021(4) 0.0288(10) Uani 1 1 d .
C13 C 1.0128(4) 0.6559(4) 0.5761(4) 0.0261(10) Uani 1 1 d .
C18 C 0.9240(4) 0.6618(4) 0.5054(4) 0.0306(11) Uani 1 1 d .
C20 C 1.1236(6) 0.5369(5) 0.7939(5) 0.0519(16) Uani 1 1 d .
H20A H 1.1831 0.5323 0.8494 0.078 Uiso 1 1 calc R
H20B H 1.0885 0.4757 0.7871 0.078 Uiso 1 1 calc R
H20C H 1.0780 0.5859 0.8140 0.078 Uiso 1 1 calc R
C7 C 1.1374(4) 0.9753(3) 0.7767(4) 0.0279(10) Uani 1 1 d .
C15 C 1.0244(5) 0.4898(4) 0.5474(5) 0.0356(12) Uani 1 1 d .
H15A H 1.0577 0.4307 0.5622 0.043 Uiso 1 1 calc R
C16 C 0.9389(5) 0.4931(4) 0.4722(5) 0.0376(13) Uani 1 1 d .
H16A H 0.9145 0.4373 0.4348 0.045 Uiso 1 1 calc R
C22 C 0.8652(4) 0.7543(5) 0.4802(5) 0.0393(13) Uani 1 1 d .
H22A H 0.8958 0.8033 0.5326 0.047 Uiso 1 1 calc R
C8 C 1.0696(4) 0.9891(4) 0.8592(4) 0.0310(11) Uani 1 1 d .
C24 C 0.8752(6) 0.7903(6) 0.3675(7) 0.063(2) Uani 1 1 d .
H24A H 0.8370 0.8494 0.3534 0.095 Uiso 1 1 calc R
H24B H 0.8484 0.7425 0.3143 0.095 Uiso 1 1 calc R
H24C H 0.9465 0.8019 0.3628 0.095 Uiso 1 1 calc R
N1 N 1.0546(3) 0.7428(3) 0.6230(3) 0.0251(8) Uani 1 1 d .
C9 C 0.9335(5) 0.9260(4) 0.9415(5) 0.0355(12) Uani 1 1 d .
H9A H 0.8737 0.8853 0.9195 0.043 Uiso 1 1 calc R
H9B H 0.9097 0.9922 0.9460 0.043 Uiso 1 1 calc R
C21 C 1.2352(5) 0.4963(5) 0.6599(6) 0.0505(16) Uani 1 1 d .
H21A H 1.2925 0.4954 0.7181 0.076 Uiso 1 1 calc R
H21B H 1.2581 0.5175 0.5936 0.076 Uiso 1 1 calc R
H21C H 1.2067 0.4323 0.6496 0.076 Uiso 1 1 calc R
C10 C 0.9864(5) 0.8942(4) 1.0529(5) 0.0395(13) Uani 1 1 d .
H10A H 1.0547 0.9226 1.0660 0.047 Uiso 1 1 calc R
H10B H 0.9481 0.9192 1.1081 0.047 Uiso 1 1 calc R
C11 C 0.9960(5) 0.7888(5) 1.0661(6) 0.0467(15) Uani 1 1 d .
H11A H 1.0292 0.7624 1.0075 0.056 Uiso 1 1 calc R
H11C H 0.9279 0.7603 1.0605 0.056 Uiso 1 1 calc R
C12 C 1.0583(6) 0.7617(5) 1.1755(5) 0.0520(16) Uani 1 1 d .
H12D H 1.0630 0.6925 1.1815 0.078 Uiso 1 1 calc R
H12A H 1.0249 0.7868 1.2336 0.078 Uiso 1 1 calc R
H12B H 1.1262 0.7888 1.1807 0.078 Uiso 1 1 calc R

loop_
_atom_site_aniso_label
_atom_site_aniso_U_11
_atom_site_aniso_U_22
_atom_site_aniso_U_33
_atom_site_aniso_U_23
_atom_site_aniso_U_13
_atom_site_aniso_U_12
Pd1 0.02421(17) 0.02121(16) 0.02547(17) -0.00137(15) 0.00231(12) -0.00561(16)
N2 0.027(2) 0.0166(17) 0.030(2) 0.0023(15) -0.0006(16) -0.0039(15)
N3 0.030(2) 0.027(2) 0.032(2) -0.0058(18) 0.0024(18) -0.0029(17)
C2 0.024(2) 0.023(2) 0.030(3) -0.0011(19) 0.0007(19) -0.0003(18)
C3 0.028(3) 0.025(2) 0.027(2) 0.0017(19) -0.0009(19) -0.0041(19)
C1 0.032(3) 0.028(2) 0.039(3) 0.003(2) 0.011(2) -0.002(2)
C4 0.036(3) 0.028(2) 0.034(3) 0.007(2) 0.003(2) -0.006(2)
Cl1 0.0389(7) 0.0350(7) 0.0422(7) -0.0066(6) 0.0142(6) -0.0180(6)
O1 0.050(3) 0.0280(19) 0.037(2) -0.0073(16) 0.0036(18) -0.0069(17)
C23 0.053(4) 0.072(4) 0.059(4) 0.014(3) 0.018(3) 0.015(3)
C6 0.029(3) 0.020(2) 0.035(3) 0.0021(19) -0.008(2) -0.0057(19)
C5 0.025(3) 0.032(3) 0.039(3) 0.009(2) -0.003(2) -0.010(2)
C19 0.036(3) 0.025(2) 0.039(3) -0.001(2) 0.005(2) -0.002(2)
C17 0.032(3) 0.047(3) 0.035(3) -0.010(2) 0.002(2) -0.010(2)
C14 0.028(3) 0.028(2) 0.031(3) -0.002(2) 0.007(2) -0.006(2)
C13 0.026(3) 0.028(2) 0.025(2) -0.007(2) 0.009(2) -0.006(2)
C18 0.027(3) 0.037(3) 0.028(3) -0.006(2) 0.002(2) -0.006(2)
C20 0.063(4) 0.060(4) 0.033(3) 0.000(3) 0.007(3) -0.002(3)
C7 0.029(3) 0.025(2) 0.027(2) 0.0025(19) -0.0040(19) -0.0060(19)
C15 0.040(3) 0.027(2) 0.043(3) -0.007(2) 0.016(3) -0.005(2)
C16 0.040(3) 0.034(3) 0.042(3) -0.019(2) 0.014(3) -0.019(2)
C22 0.030(3) 0.043(3) 0.040(3) -0.006(3) -0.010(2) -0.006(2)
C8 0.032(3) 0.028(2) 0.030(3) -0.005(2) -0.002(2) -0.003(2)
C24 0.052(5) 0.067(5) 0.073(5) 0.025(4) 0.019(4) 0.007(4)
N1 0.027(2) 0.026(2) 0.022(2) -0.0001(16) 0.0029(16) -0.0057(16)
C9 0.041(3) 0.030(3) 0.037(3) -0.007(2) 0.013(2) -0.002(2)
C21 0.043(4) 0.052(4) 0.055(4) -0.005(3) 0.001(3) 0.007(3)
C10 0.044(3) 0.045(3) 0.031(3) -0.010(3) 0.012(2) -0.002(3)
C11 0.040(3) 0.042(3) 0.057(4) 0.003(3) 0.003(3) -0.003(3)
C12 0.063(4) 0.054(4) 0.037(3) 0.002(3) 0.004(3) 0.004(3)

loop_
_atom_type_symbol
_atom_type_description
_atom_type_scat_dispersion_real
_atom_type_scat_dispersion_imag
_atom_type_scat_source
C C 0.0033 0.0016 'International Tables Vol C Tables 4.2.6.8 and 6.1.1.4'
H H 0.0000 0.0000 'International Tables Vol C Tables 4.2.6.8 and 6.1.1.4'
N N 0.0061 0.0033 'International Tables Vol C Tables 4.2.6.8 and 6.1.1.4'
O O 0.0106 0.0060 'International Tables Vol C Tables 4.2.6.8 and 6.1.1.4'
Cl Cl 0.1484 0.1585 'International Tables Vol C Tables 4.2.6.8 and 6.1.1.4'
Pd Pd -0.9988 1.0072 'International Tables Vol C Tables 4.2.6.8 and 6.1.1.4'

loop_
_geom_angle_atom_site_label_1
_geom_angle_atom_site_label_2
_geom_angle_atom_site_label_3
_geom_angle
N2 Pd1 N3 81.19(18)
N2 Pd1 N1 79.02(16)
N3 Pd1 N1 160.20(16)
N2 Pd1 Cl1 179.93(15)
N3 Pd1 Cl1 98.87(13)
N1 Pd1 Cl1 100.93(12)
C7 N2 C3 123.7(4)
C7 N2 Pd1 117.1(3)
C3 N2 Pd1 119.2(3)
C8 N3 C9 117.5(4)
C8 N3 Pd1 114.2(4)
C9 N3 Pd1 128.2(3)
N1 C2 C3 115.9(4)
N1 C2 C1 124.6(4)
C3 C2 C1 119.5(4)
N2 C3 C4 119.2(5)
N2 C3 C2 112.3(4)
C4 C3 C2 128.5(5)
C2 C1 H1A 109.5
C2 C1 H1B 109.5
H1A C1 H1B 109.5
C2 C1 H1C 109.5
H1A C1 H1C 109.5
H1B C1 H1C 109.5
C3 C4 C5 118.9(5)
C3 C4 H4A 120.5
C5 C4 H4A 120.5
C22 C23 H23A 109.5
C22 C23 H23B 109.5
H23A C23 H23B 109.5
C22 C23 H23C 109.5
H23A C23 H23C 109.5
H23B C23 H23C 109.5
C5 C6 C7 118.6(5)
C5 C6 H6A 120.7
C7 C6 H6A 120.7
C6 C5 C4 120.3(5)
C6 C5 H5A 119.8
C4 C5 H5A 119.8
C21 C19 C20 111.5(5)
C21 C19 C14 113.9(5)
C20 C19 C14 109.1(5)
C21 C19 H19A 107.4
C20 C19 H19A 107.4
C14 C19 H19A 107.4
C16 C17 C18 121.2(6)
C16 C17 H17A 119.4
C18 C17 H17A 119.4
C15 C14 C13 117.0(5)
C15 C14 C19 120.6(5)
C13 C14 C19 122.4(5)
C18 C13 C14 122.9(5)
C18 C13 N1 117.4(5)
C14 C13 N1 119.7(5)
C13 C18 C17 117.2(6)
C13 C18 C22 123.6(5)
C17 C18 C22 119.2(5)
C19 C20 H20A 109.5
C19 C20 H20B 109.5
H20A C20 H20B 109.5
C19 C20 H20C 109.5
H20A C20 H20C 109.5
H20B C20 H20C 109.5
N2 C7 C6 119.2(5)
N2 C7 C8 113.8(4)
C6 C7 C8 126.9(5)
C16 C15 C14 122.0(5)
C16 C15 H15A 119.0
C14 C15 H15A 119.0
C15 C16 C17 119.5(5)
C15 C16 H16A 120.2
C17 C16 H16A 120.2
C23 C22 C18 112.9(6)
C23 C22 C24 109.9(6)
C18 C22 C24 111.1(6)
C23 C22 H22A 107.6
C18 C22 H22A 107.6
C24 C22 H22A 107.6
O1 C8 N3 126.2(5)
O1 C8 C7 120.1(5)
N3 C8 C7 113.7(4)
C22 C24 H24A 109.5
C22 C24 H24B 109.5
H24A C24 H24B 109.5
C22 C24 H24C 109.5
H24A C24 H24C 109.5
H24B C24 H24C 109.5
C2 N1 C13 119.3(4)
C2 N1 Pd1 113.5(3)
C13 N1 Pd1 127.2(3)
N3 C9 C10 111.9(5)
N3 C9 H9A 109.2
C10 C9 H9A 109.2
N3 C9 H9B 109.2
C10 C9 H9B 109.2
H9A C9 H9B 107.9
C19 C21 H21A 109.5
C19 C21 H21B 109.5
H21A C21 H21B 109.5
C19 C21 H21C 109.5
H21A C21 H21C 109.5
H21B C21 H21C 109.5
C11 C10 C9 114.2(5)
C11 C10 H10A 108.7
C9 C10 H10A 108.7
C11 C10 H10B 108.7
C9 C10 H10B 108.7
H10A C10 H10B 107.6
C10 C11 C12 111.6(6)
C10 C11 H11A 109.3
C12 C11 H11A 109.3
C10 C11 H11C 109.3
C12 C11 H11C 109.3
H11A C11 H11C 108.0
C11 C12 H12D 109.5
C11 C12 H12A 109.5
H12D C12 H12A 109.5
C11 C12 H12B 109.5
H12D C12 H12B 109.5
H12A C12 H12B 109.5

loop_
_geom_bond_atom_site_label_1
_geom_bond_atom_site_label_2
_geom_bond_distance
Pd1 N2 1.932(4)
Pd1 N3 2.018(4)
Pd1 N1 2.088(4)
Pd1 Cl1 2.2951(13)
N2 C7 1.334(6)
N2 C3 1.346(7)
N3 C8 1.336(7)
N3 C9 1.472(7)
C2 N1 1.301(6)
C2 C3 1.480(7)
C2 C1 1.489(7)
C3 C4 1.382(7)
C1 H1A 0.9800
C1 H1B 0.9800
C1 H1C 0.9800
C4 C5 1.393(8)
C4 H4A 0.9500
O1 C8 1.255(6)
C23 C22 1.516(11)
C23 H23A 0.9800
C23 H23B 0.9800
C23 H23C 0.9800
C6 C5 1.391(8)
C6 C7 1.395(7)
C6 H6A 0.9500
C5 H5A 0.9500
C19 C21 1.493(8)
C19 C20 1.517(8)
C19 C14 1.525(8)
C19 H19A 1.0000
C17 C16 1.380(9)
C17 C18 1.406(8)
C17 H17A 0.9500
C14 C15 1.383(7)
C14 C13 1.405(7)
C13 C18 1.378(8)
C13 N1 1.436(6)
C18 C22 1.532(9)
C20 H20A 0.9800
C20 H20B 0.9800
C20 H20C 0.9800
C7 C8 1.495(8)
C15 C16 1.374(9)
C15 H15A 0.9500
C16 H16A 0.9500
C22 C24 1.534(10)
C22 H22A 1.0000
C24 H24A 0.9800
C24 H24B 0.9800
C24 H24C 0.9800
C9 C10 1.543(9)
C9 H9A 0.9900
C9 H9B 0.9900
C21 H21A 0.9800
C21 H21B 0.9800
C21 H21C 0.9800
C10 C11 1.497(8)
C10 H10A 0.9900
C10 H10B 0.9900
C11 C12 1.550(9)
C11 H11A 0.9900
C11 H11C 0.9900
C12 H12D 0.9800
C12 H12A 0.9800
C12 H12B 0.9800

loop_
_geom_torsion_atom_site_label_1
_geom_torsion_atom_site_label_2
_geom_torsion_atom_site_label_3
_geom_torsion_atom_site_label_4
_geom_torsion
N3 Pd1 N2 C7 -0.5(4)
N1 Pd1 N2 C7 179.0(4)
Cl1 Pd1 N2 C7 139(100)
N3 Pd1 N2 C3 179.5(4)
N1 Pd1 N2 C3 -0.9(4)
Cl1 Pd1 N2 C3 -41(100)
N2 Pd1 N3 C8 0.6(4)
N1 Pd1 N3 C8 -0.7(8)
Cl1 Pd1 N3 C8 -179.4(4)
N2 Pd1 N3 C9 -177.5(5)
N1 Pd1 N3 C9 -178.7(4)
Cl1 Pd1 N3 C9 2.6(5)
C7 N2 C3 C4 2.2(7)
Pd1 N2 C3 C4 -177.8(4)
C7 N2 C3 C2 -178.1(4)
Pd1 N2 C3 C2 1.8(6)
N1 C2 C3 N2 -2.0(7)
C1 C2 C3 N2 178.4(4)
N1 C2 C3 C4 177.6(5)
C1 C2 C3 C4 -2.0(8)
N2 C3 C4 C5 -2.0(8)
C2 C3 C4 C5 178.4(5)
C7 C6 C5 C4 0.2(8)
C3 C4 C5 C6 0.9(8)
C21 C19 C14 C15 39.5(7)
C20 C19 C14 C15 -85.7(6)
C21 C19 C14 C13 -141.6(5)
C20 C19 C14 C13 93.2(6)
C15 C14 C13 C18 4.5(8)
C19 C14 C13 C18 -174.4(5)
C15 C14 C13 N1 -174.5(4)
C19 C14 C13 N1 6.6(7)
C14 C13 C18 C17 -5.2(8)
N1 C13 C18 C17 173.9(5)
C14 C13 C18 C22 177.0(5)
N1 C13 C18 C22 -3.9(8)
C16 C17 C18 C13 2.5(8)
C16 C17 C18 C22 -179.6(5)
C3 N2 C7 C6 -1.1(7)
Pd1 N2 C7 C6 179.0(4)
C3 N2 C7 C8 -179.7(5)
Pd1 N2 C7 C8 0.4(6)
C5 C6 C7 N2 -0.2(8)
C5 C6 C7 C8 178.2(5)
C13 C14 C15 C16 -1.1(8)
C19 C14 C15 C16 177.8(5)
C14 C15 C16 C17 -1.3(9)
C18 C17 C16 C15 0.6(9)
C13 C18 C22 C23 -128.5(7)
C17 C18 C22 C23 53.7(8)
C13 C18 C22 C24 107.5(7)
C17 C18 C22 C24 -70.3(7)
C9 N3 C8 O1 -1.6(8)
Pd1 N3 C8 O1 -179.9(5)
C9 N3 C8 C7 177.7(5)
Pd1 N3 C8 C7 -0.6(6)
N2 C7 C8 O1 179.5(5)
C6 C7 C8 O1 1.0(9)
N2 C7 C8 N3 0.1(7)
C6 C7 C8 N3 -178.3(5)
C3 C2 N1 C13 -178.8(4)
C1 C2 N1 C13 0.7(8)
C3 C2 N1 Pd1 1.4(6)
C1 C2 N1 Pd1 -179.1(4)
C18 C13 N1 C2 -101.6(6)
C14 C13 N1 C2 77.5(6)
C18 C13 N1 Pd1 78.2(6)
C14 C13 N1 Pd1 -102.7(5)
N2 Pd1 N1 C2 -0.3(4)
N3 Pd1 N1 C2 1.0(7)
Cl1 Pd1 N1 C2 179.6(3)
N2 Pd1 N1 C13 179.9(4)
N3 Pd1 N1 C13 -178.8(5)
Cl1 Pd1 N1 C13 -0.2(4)
C8 N3 C9 C10 -77.7(6)
Pd1 N3 C9 C10 100.3(5)
N3 C9 C10 C11 -77.6(6)
C9 C10 C11 C12 174.8(5)
